data_4340756
loop_
_publ_author_name
'Lin, Jian'
'Diefenbach, Kariem'
'Kikugawa, Naoki'
'Baumbach, Ryan E.'
'Albrecht-Schmitt, Thomas E'

_publ_section_title
;
 Dimensional and coordination number reductions in a large family of
 lanthanide tellurite sulfates.
;
_journal_issue 16
_journal_name_full 'Inorganic chemistry'
_journal_page_first 8555
_journal_page_last 8564
_journal_paper_doi 10.1021/ic501163x
_journal_volume 53
_journal_year 2014
_chemical_formula_moiety Ho3(TeO3)2(SO4)2(OH)(H2O)
_chemical_formula_sum 'H0 Ho3 O16 S2 Te2'
_chemical_formula_weight 1070.11
_chemical_melting_point ?
_chemical_name_common 'Holmium tellurite sulfate'
_chemical_name_systematic
; 
 ? 
;
_space_group_IT_number 11
_symmetry_cell_setting monoclinic
_symmetry_space_group_name_Hall '-P 2yb'
_symmetry_space_group_name_H-M 'P 1 21/m 1'
_atom_sites_solution_hydrogens none
_atom_sites_solution_primary direct
_atom_sites_solution_secondary difmap
_audit_creation_method SHELXL-97
_cell_angle_alpha 90.00
_cell_angle_beta 99.4920(10)
_cell_angle_gamma 90.00
_cell_formula_units_Z 2
_cell_length_a 5.4548(4)
_cell_length_b 15.3443(10)
_cell_length_c 8.0291(5)
_cell_measurement_reflns_used 1740
_cell_measurement_temperature 100(2)
_cell_measurement_theta_max 28.52
_cell_measurement_theta_min 2.57
_cell_volume 662.84(8)
_computing_cell_refinement 'smart saint'
_computing_data_collection smart
_computing_data_reduction SAINT
_computing_molecular_graphics 'SHELXP-97 (Sheldrick, 1997)'
_computing_publication_material 'SHELXCIF-97 (Sheldrick, 2000)'
_computing_structure_refinement 'SHELXL-97 (Sheldrick, 1997)'
_computing_structure_solution 'SHELXS-97 (Sheldrick, 1990)'
_diffrn_ambient_temperature 100(2)
_diffrn_detector_area_resol_mean 0
_diffrn_measured_fraction_theta_full 0.951
_diffrn_measured_fraction_theta_max 0.951
_diffrn_measurement_device_type 'BRUKER apex II'
_diffrn_measurement_method '0.5 wide w/ exposures'
_diffrn_radiation_monochromator 'Quazar optics'
_diffrn_radiation_source 'Imus microfocused'
_diffrn_radiation_type MoK\a
_diffrn_radiation_wavelength 0.71073
_diffrn_reflns_av_R_equivalents 0.0211
_diffrn_reflns_av_sigmaI/netI 0.0154
_diffrn_reflns_limit_h_max 7
_diffrn_reflns_limit_h_min -7
_diffrn_reflns_limit_k_max 20
_diffrn_reflns_limit_k_min -20
_diffrn_reflns_limit_l_max 10
_diffrn_reflns_limit_l_min -10
_diffrn_reflns_number 7777
_diffrn_reflns_theta_full 28.52
_diffrn_reflns_theta_max 28.52
_diffrn_reflns_theta_min 2.57
_exptl_absorpt_coefficient_mu 22.450
_exptl_absorpt_correction_T_max 0.570
_exptl_absorpt_correction_T_min 0.270
_exptl_absorpt_correction_type numerical
_exptl_absorpt_process_details SHELTXPREP
_exptl_crystal_colour Pink
_exptl_crystal_density_diffrn 5.362
_exptl_crystal_density_meas ?
_exptl_crystal_density_method 'not measured'
_exptl_crystal_description Tablet
_exptl_crystal_F_000 930
_exptl_crystal_size_max 0.100
_exptl_crystal_size_mid 0.050
_exptl_crystal_size_min 0.025
_refine_diff_density_max 2.640
_refine_diff_density_min -2.028
_refine_diff_density_rms 0.277
_refine_ls_extinction_method none
_refine_ls_goodness_of_fit_ref 1.137
_refine_ls_hydrogen_treatment none
_refine_ls_matrix_type full
_refine_ls_number_parameters 109
_refine_ls_number_reflns 1656
_refine_ls_number_restraints 0
_refine_ls_restrained_S_all 1.137
_refine_ls_R_factor_all 0.0241
_refine_ls_R_factor_gt 0.0239
_refine_ls_shift/su_max 0.000
_refine_ls_shift/su_mean 0.000
_refine_ls_structure_factor_coef Fsqd
_refine_ls_weighting_details 'calc w=1/[\s^2^(Fo^2^)+(0.0184P)^2^+16.4452P] where P=(Fo^2^+2Fc^2^)/3'
_refine_ls_weighting_scheme calc
_refine_ls_wR_factor_gt 0.0603
_refine_ls_wR_factor_ref 0.0604
_reflns_number_gt 1638
_reflns_number_total 1656
_reflns_threshold_expression >2sigma(I)
_cod_data_source_file ic501163x_si_002.cif
_cod_data_source_block Ho2
_cod_depositor_comments
;
The following automatic conversions were performed:

'_chemical_melting_point' value 'N/A' was changed to '?' - the value
is undefined or not given.

Automatic conversion script
Id: cif_fix_values 2281 2013-09-26 08:29:07Z andrius 

 Adding full bibliography for 4340748--4340769.cif.

The following automatic conversions were performed:

'_exptl_crystal_density_meas' value 'N/A' was changed to '?' - the
value is perceived as not measured.

Automatic conversion script
Id: cif_fix_values 3008 2015-01-20 13:52:24Z robertas 
;
_cod_original_sg_symbol_H-M P2(1)/m
_cod_database_code 4340756

loop_
_symmetry_equiv_pos_as_xyz
'x, y, z'
'-x, y+1/2, -z'
'-x, -y, -z'
'x, -y-1/2, z'

loop_
_atom_site_label
_atom_site_type_symbol
_atom_site_fract_x
_atom_site_fract_y
_atom_site_fract_z
_atom_site_U_iso_or_equiv
_atom_site_adp_type
_atom_site_occupancy
_atom_site_symmetry_multiplicity
_atom_site_calc_flag
_atom_site_refinement_flags
Ho1 Ho -0.29770(6) 0.09912(2) 0.55703(4) 0.00998(9) Uani 1 1 d .
Ho2 Ho 0.84560(8) 0.2500 0.89145(5) 0.00712(10) Uani 1 2 d S
Te1 Te 0.29587(8) 0.06747(3) 0.82279(6) 0.01189(11) Uani 1 1 d .
S1 S -0.1378(3) -0.11531(11) 0.7376(2) 0.0091(3) Uani 1 1 d .
O1 O 0.5706(9) 0.1386(3) 0.8201(7) 0.0150(10) Uani 1 1 d .
O2 O 0.3338(9) 0.0240(3) 0.6114(6) 0.0131(10) Uani 1 1 d .
O4 O -0.1395(10) -0.0183(3) 0.7500(7) 0.0166(11) Uani 1 1 d .
O3 O 0.0526(9) 0.1483(3) 0.7434(6) 0.0112(9) Uani 1 1 d .
O5 O -0.0834(10) -0.1521(3) 0.9097(6) 0.0146(10) Uani 1 1 d .
O6 O -0.0567(10) 0.1421(4) 0.3574(7) 0.0183(11) Uani 1 1 d .
O7 O -0.6174(10) 0.1462(4) 0.3433(7) 0.0176(11) Uani 1 1 d .
O8 O 0.6182(15) 0.2500 1.1131(10) 0.0187(16) Uani 1 2 d S
O9 O -0.3156(19) 0.2500 0.5857(11) 0.028(2) Uani 1 2 d S

loop_
_atom_site_aniso_label
_atom_site_aniso_U_11
_atom_site_aniso_U_22
_atom_site_aniso_U_33
_atom_site_aniso_U_23
_atom_site_aniso_U_13
_atom_site_aniso_U_12
Ho1 0.01165(16) 0.00925(16) 0.00877(15) -0.00118(10) 0.00086(11) -0.00047(11)
Ho2 0.0088(2) 0.00605(19) 0.00620(19) 0.000 0.00044(14) 0.000
Te1 0.0112(2) 0.0132(2) 0.0110(2) -0.00089(16) 0.00117(16) 0.00105(16)
S1 0.0097(7) 0.0096(7) 0.0079(7) 0.0022(6) 0.0012(6) 0.0005(6)
O1 0.010(2) 0.015(2) 0.020(3) -0.010(2) 0.0030(19) -0.0061(19)
O2 0.014(2) 0.015(2) 0.010(2) -0.0046(19) 0.0040(18) -0.0013(19)
O4 0.019(3) 0.009(2) 0.020(3) -0.001(2) -0.002(2) 0.001(2)
O3 0.012(2) 0.012(2) 0.010(2) -0.0002(18) 0.0023(18) 0.0019(18)
O5 0.022(3) 0.014(2) 0.007(2) 0.0033(18) -0.0010(19) 0.004(2)
O6 0.022(3) 0.017(3) 0.019(3) 0.002(2) 0.014(2) 0.003(2)
O7 0.016(3) 0.014(3) 0.020(3) 0.006(2) -0.004(2) -0.004(2)
O8 0.018(4) 0.025(4) 0.015(4) 0.000 0.008(3) 0.000
O9 0.054(6) 0.010(4) 0.016(4) 0.000 -0.002(4) 0.000

loop_
_atom_type_symbol
_atom_type_description
_atom_type_scat_dispersion_real
_atom_type_scat_dispersion_imag
_atom_type_scat_source
Ho Ho -0.2175 4.6783 'International Tables Vol C Tables 4.2.6.8 and 6.1.1.4'
H H 0.0000 0.0000 'International Tables Vol C Tables 4.2.6.8 and 6.1.1.4'
O O 0.0106 0.0060 'International Tables Vol C Tables 4.2.6.8 and 6.1.1.4'
S S 0.1246 0.1234 'International Tables Vol C Tables 4.2.6.8 and 6.1.1.4'
Te Te -0.5308 1.6751 'International Tables Vol C Tables 4.2.6.8 and 6.1.1.4'

loop_
_geom_angle_atom_site_label_1
_geom_angle_atom_site_label_2
_geom_angle_atom_site_label_3
_geom_angle
_geom_angle_site_symmetry_1
_geom_angle_site_symmetry_3
O2 Ho1 O6 80.33(19) 3_556 .
O2 Ho1 O9 150.3(2) 3_556 .
O6 Ho1 O9 79.9(3) . .
O2 Ho1 O3 128.09(17) 3_556 .
O6 Ho1 O3 81.68(19) . .
O9 Ho1 O3 70.2(3) . .
O2 Ho1 O7 80.94(19) 3_556 .
O6 Ho1 O7 81.1(2) . .
O9 Ho1 O7 74.3(3) . .
O3 Ho1 O7 142.60(18) . .
O2 Ho1 O1 134.96(18) 3_556 1_455
O6 Ho1 O1 144.39(18) . 1_455
O9 Ho1 O1 69.0(3) . 1_455
O3 Ho1 O1 71.98(17) . 1_455
O7 Ho1 O1 105.63(19) . 1_455
O2 Ho1 O2 73.93(19) 3_556 1_455
O6 Ho1 O2 147.06(18) . 1_455
O9 Ho1 O2 114.0(3) . 1_455
O3 Ho1 O2 130.62(17) . 1_455
O7 Ho1 O2 74.90(18) . 1_455
O1 Ho1 O2 65.54(16) 1_455 1_455
O2 Ho1 O4 75.83(18) 3_556 .
O6 Ho1 O4 117.72(19) . .
O9 Ho1 O4 133.4(2) . .
O3 Ho1 O4 70.56(17) . .
O7 Ho1 O4 146.42(18) . .
O1 Ho1 O4 75.82(18) 1_455 .
O2 Ho1 O4 75.57(18) 1_455 .
O2 Ho1 Te1 104.60(12) 3_556 1_455
O6 Ho1 Te1 170.17(14) . 1_455
O9 Ho1 Te1 92.2(2) . 1_455
O3 Ho1 Te1 101.22(12) . 1_455
O7 Ho1 Te1 91.16(14) . 1_455
O1 Ho1 Te1 32.66(12) 1_455 1_455
O2 Ho1 Te1 32.90(11) 1_455 1_455
O4 Ho1 Te1 71.99(13) . 1_455
O2 Ho1 Ho2 165.08(13) 3_556 1_455
O6 Ho1 Ho2 104.96(14) . 1_455
O9 Ho1 Ho2 44.1(2) . 1_455
O3 Ho1 Ho2 41.46(12) . 1_455
O7 Ho1 Ho2 113.47(14) . 1_455
O1 Ho1 Ho2 39.87(12) 1_455 1_455
O2 Ho1 Ho2 105.14(11) 1_455 1_455
O4 Ho1 Ho2 89.45(12) . 1_455
Te1 Ho1 Ho2 72.439(12) 1_455 1_455
O2 Ho1 Te1 102.57(13) 3_556 .
O6 Ho1 Te1 83.78(14) . .
O9 Ho1 Te1 97.1(2) . .
O3 Ho1 Te1 27.03(12) . .
O7 Ho1 Te1 163.70(13) . .
O1 Ho1 Te1 83.34(12) 1_455 .
O2 Ho1 Te1 121.40(12) 1_455 .
O4 Ho1 Te1 48.34(13) . .
Te1 Ho1 Te1 103.129(15) 1_455 .
Ho2 Ho1 Te1 64.784(11) 1_455 .
O2 Ho1 Ho1 37.93(12) 3_556 3_456
O6 Ho1 Ho1 115.73(14) . 3_456
O9 Ho1 Ho1 142.3(3) . 3_456
O3 Ho1 Ho1 142.55(12) . 3_456
O7 Ho1 Ho1 74.75(13) . 3_456
O1 Ho1 Ho1 99.63(12) 1_455 3_456
O2 Ho1 Ho1 36.00(12) 1_455 3_456
O4 Ho1 Ho1 71.99(12) . 3_456
Te1 Ho1 Ho1 67.489(12) 1_455 3_456
Ho2 Ho1 Ho1 139.307(15) 1_455 3_456
Te1 Ho1 Ho1 117.800(15) . 3_456
O1 Ho2 O1 96.9(3) 4_565 .
O1 Ho2 O8 77.38(18) 4_565 .
O1 Ho2 O8 77.38(18) . .
O1 Ho2 O3 74.19(18) 4_565 4_665
O1 Ho2 O3 135.86(18) . 4_665
O8 Ho2 O3 138.06(12) . 4_665
O1 Ho2 O3 135.86(18) 4_565 1_655
O1 Ho2 O3 74.19(18) . 1_655
O8 Ho2 O3 138.06(12) . 1_655
O3 Ho2 O3 82.8(2) 4_665 1_655
O1 Ho2 O5 87.66(19) 4_565 2_657
O1 Ho2 O5 153.18(18) . 2_657
O8 Ho2 O5 77.9(2) . 2_657
O3 Ho2 O5 70.81(17) 4_665 2_657
O3 Ho2 O5 119.75(18) 1_655 2_657
O1 Ho2 O5 153.18(18) 4_565 3_657
O1 Ho2 O5 87.66(19) . 3_657
O8 Ho2 O5 77.9(2) . 3_657
O3 Ho2 O5 119.75(18) 4_665 3_657
O3 Ho2 O5 70.81(17) 1_655 3_657
O5 Ho2 O5 77.1(3) 2_657 3_657
O1 Ho2 O9 68.8(2) 4_565 1_655
O1 Ho2 O9 68.8(2) . 1_655
O8 Ho2 O9 127.8(3) . 1_655
O3 Ho2 O9 67.7(2) 4_665 1_655
O3 Ho2 O9 67.7(2) 1_655 1_655
O5 Ho2 O9 136.38(16) 2_657 1_655
O5 Ho2 O9 136.38(16) 3_657 1_655
O1 Ho2 Ho1 104.23(14) 4_565 1_655
O1 Ho2 Ho1 42.71(13) . 1_655
O8 Ho2 Ho1 120.08(13) . 1_655
O3 Ho2 Ho1 96.59(12) 4_665 1_655
O3 Ho2 Ho1 41.24(12) 1_655 1_655
O5 Ho2 Ho1 159.95(13) 2_657 1_655
O5 Ho2 Ho1 97.04(12) 3_657 1_655
O9 Ho2 Ho1 41.07(2) 1_655 1_655
O1 Ho2 Ho1 42.71(13) 4_565 4_665
O1 Ho2 Ho1 104.23(14) . 4_665
O8 Ho2 Ho1 120.08(13) . 4_665
O3 Ho2 Ho1 41.24(12) 4_665 4_665
O3 Ho2 Ho1 96.59(12) 1_655 4_665
O5 Ho2 Ho1 97.04(12) 2_657 4_665
O5 Ho2 Ho1 159.95(13) 3_657 4_665
O9 Ho2 Ho1 41.07(2) 1_655 4_665
Ho1 Ho2 Ho1 81.855(14) 1_655 4_665
O3 Te1 O1 97.8(2) . .
O3 Te1 O2 96.2(2) . .
O1 Te1 O2 89.3(2) . .
O3 Te1 Ho1 101.27(15) . 1_655
O1 Te1 Ho1 44.64(16) . 1_655
O2 Te1 Ho1 44.74(16) . 1_655
O3 Te1 Ho1 35.22(15) . .
O1 Te1 Ho1 124.17(17) . .
O2 Te1 Ho1 74.53(16) . .
Ho1 Te1 Ho1 103.129(15) 1_655 .
O6 S1 O7 111.4(3) 3_556 3_456
O6 S1 O5 109.2(3) 3_556 .
O7 S1 O5 108.6(3) 3_456 .
O6 S1 O4 109.1(3) 3_556 .
O7 S1 O4 109.7(3) 3_456 .
O5 S1 O4 108.8(3) . .
Te1 O1 Ho2 159.2(3) . .
Te1 O1 Ho1 102.7(2) . 1_655
Ho2 O1 Ho1 97.42(19) . 1_655
Te1 O2 Ho1 144.3(3) . 3_556
Te1 O2 Ho1 102.4(2) . 1_655
Ho1 O2 Ho1 106.07(19) 3_556 1_655
S1 O4 Ho1 134.4(3) . .
Te1 O3 Ho1 117.7(2) . .
Te1 O3 Ho2 130.2(2) . 1_455
Ho1 O3 Ho2 97.29(18) . 1_455
S1 O5 Ho2 149.5(3) . 3_657
S1 O6 Ho1 145.0(3) 3_556 .
S1 O7 Ho1 137.5(3) 3_456 .
Ho1 O9 Ho1 167.0(5) 4_565 .
Ho1 O9 Ho2 94.8(2) 4_565 1_455
Ho1 O9 Ho2 94.8(2) . 1_455

loop_
_geom_bond_atom_site_label_1
_geom_bond_atom_site_label_2
_geom_bond_distance
_geom_bond_site_symmetry_2
Ho1 O2 2.313(5) 3_556
Ho1 O6 2.329(5) .
Ho1 O9 2.3301(11) .
Ho1 O3 2.349(5) .
Ho1 O7 2.350(5) .
Ho1 O1 2.417(5) 1_455
Ho1 O2 2.419(5) 1_455
Ho1 O4 2.439(5) .
Ho1 Te1 3.3563(6) 1_455
Ho1 Ho2 3.5339(5) 1_455
Ho1 Te1 3.6047(6) .
Ho1 Ho1 3.7811(6) 3_456
Ho2 O1 2.284(5) 4_565
Ho2 O1 2.284(5) .
Ho2 O8 2.331(7) .
Ho2 O3 2.359(5) 4_665
Ho2 O3 2.359(5) 1_655
Ho2 O5 2.409(5) 2_657
Ho2 O5 2.409(5) 3_657
Ho2 O9 2.467(8) 1_655
Ho2 Ho1 3.5339(5) 1_655
Ho2 Ho1 3.5339(5) 4_665
Te1 O3 1.851(5) .
Te1 O1 1.857(5) .
Te1 O2 1.866(5) .
Te1 Ho1 3.3563(6) 1_655
S1 O6 1.464(5) 3_556
S1 O7 1.464(5) 3_456
S1 O5 1.477(5) .
S1 O4 1.493(5) .
O1 Ho1 2.417(5) 1_655
O2 Ho1 2.313(5) 3_556
O2 Ho1 2.419(5) 1_655
O3 Ho2 2.359(5) 1_455
O5 Ho2 2.409(5) 3_657
O6 S1 1.464(5) 3_556
O7 S1 1.464(5) 3_456
O9 Ho1 2.3301(11) 4_565
O9 Ho2 2.467(8) 1_455

loop_
_geom_torsion_atom_site_label_1
_geom_torsion_atom_site_label_2
_geom_torsion_atom_site_label_3
_geom_torsion_atom_site_label_4
_geom_torsion
_geom_torsion_site_symmetry_1
_geom_torsion_site_symmetry_4
O2 Ho1 Te1 O3 162.5(3) 3_556 .
O6 Ho1 Te1 O3 83.9(3) . .
O9 Ho1 Te1 O3 4.9(4) . .
O7 Ho1 Te1 O3 61.7(6) . .
O1 Ho1 Te1 O3 -62.8(3) 1_455 .
O2 Ho1 Te1 O3 -118.8(3) 1_455 .
O4 Ho1 Te1 O3 -139.8(3) . .
Te1 Ho1 Te1 O3 -89.0(3) 1_455 .
Ho2 Ho1 Te1 O3 -25.9(3) 1_455 .
Ho1 Ho1 Te1 O3 -160.2(3) 3_456 .
O2 Ho1 Te1 O1 115.1(2) 3_556 .
O6 Ho1 Te1 O1 36.4(2) . .
O9 Ho1 Te1 O1 -42.5(3) . .
O3 Ho1 Te1 O1 -47.5(3) . .
O7 Ho1 Te1 O1 14.2(5) . .
O1 Ho1 Te1 O1 -110.3(3) 1_455 .
O2 Ho1 Te1 O1 -166.3(2) 1_455 .
O4 Ho1 Te1 O1 172.8(3) . .
Te1 Ho1 Te1 O1 -136.45(19) 1_455 .
Ho2 Ho1 Te1 O1 -73.34(19) 1_455 .
Ho1 Ho1 Te1 O1 152.30(19) 3_456 .
O2 Ho1 Te1 O2 36.7(3) 3_556 .
O6 Ho1 Te1 O2 -41.9(2) . .
O9 Ho1 Te1 O2 -120.9(3) . .
O3 Ho1 Te1 O2 -125.8(3) . .
O7 Ho1 Te1 O2 -64.1(5) . .
O1 Ho1 Te1 O2 171.4(2) 1_455 .
O2 Ho1 Te1 O2 115.4(3) 1_455 .
O4 Ho1 Te1 O2 94.4(2) . .
Te1 Ho1 Te1 O2 145.21(17) 1_455 .
Ho2 Ho1 Te1 O2 -151.68(17) 1_455 .
Ho1 Ho1 Te1 O2 73.96(17) 3_456 .
O2 Ho1 Te1 Ho1 71.51(13) 3_556 1_655
O6 Ho1 Te1 Ho1 -7.11(14) . 1_655
O9 Ho1 Te1 Ho1 -86.1(2) . 1_655
O3 Ho1 Te1 Ho1 -91.0(3) . 1_655
O7 Ho1 Te1 Ho1 -29.3(5) . 1_655
O1 Ho1 Te1 Ho1 -153.84(13) 1_455 1_655
O2 Ho1 Te1 Ho1 150.19(14) 1_455 1_655
O4 Ho1 Te1 Ho1 129.23(17) . 1_655
Te1 Ho1 Te1 Ho1 180.0 1_455 1_655
Ho2 Ho1 Te1 Ho1 -116.891(15) 1_455 1_655
Ho1 Ho1 Te1 Ho1 108.751(16) 3_456 1_655
O3 Te1 O1 Ho2 66.8(9) . .
O2 Te1 O1 Ho2 162.9(9) . .
Ho1 Te1 O1 Ho2 164.9(10) 1_655 .
Ho1 Te1 O1 Ho2 92.2(9) . .
O3 Te1 O1 Ho1 -98.1(2) . 1_655
O2 Te1 O1 Ho1 -2.0(2) . 1_655
Ho1 Te1 O1 Ho1 -72.7(2) . 1_655
O1 Ho2 O1 Te1 -61.7(10) 4_565 .
O8 Ho2 O1 Te1 13.7(8) . .
O3 Ho2 O1 Te1 -136.0(8) 4_665 .
O3 Ho2 O1 Te1 162.5(9) 1_655 .
O5 Ho2 O1 Te1 36.9(11) 2_657 .
O5 Ho2 O1 Te1 91.8(9) 3_657 .
O9 Ho2 O1 Te1 -125.7(9) 1_655 .
Ho1 Ho2 O1 Te1 -165.2(10) 1_655 .
Ho1 Ho2 O1 Te1 -104.5(9) 4_665 .
O1 Ho2 O1 Ho1 103.52(17) 4_565 1_655
O8 Ho2 O1 Ho1 178.9(2) . 1_655
O3 Ho2 O1 Ho1 29.1(3) 4_665 1_655
O3 Ho2 O1 Ho1 -32.29(17) 1_655 1_655
O5 Ho2 O1 Ho1 -158.0(3) 2_657 1_655
O5 Ho2 O1 Ho1 -103.0(2) 3_657 1_655
O9 Ho2 O1 Ho1 39.4(2) 1_655 1_655
Ho1 Ho2 O1 Ho1 60.65(17) 4_665 1_655
O3 Te1 O2 Ho1 -118.0(5) . 3_556
O1 Te1 O2 Ho1 144.2(5) . 3_556
Ho1 Te1 O2 Ho1 142.2(6) 1_655 3_556
Ho1 Te1 O2 Ho1 -89.9(4) . 3_556
O3 Te1 O2 Ho1 99.8(2) . 1_655
O1 Te1 O2 Ho1 2.0(2) . 1_655
Ho1 Te1 O2 Ho1 127.88(19) . 1_655
O6 S1 O4 Ho1 77.8(5) 3_556 .
O7 S1 O4 Ho1 -44.4(5) 3_456 .
O5 S1 O4 Ho1 -163.1(4) . .
O2 Ho1 O4 S1 -10.1(4) 3_556 .
O6 Ho1 O4 S1 -80.9(5) . .
O9 Ho1 O4 S1 176.1(5) . .
O3 Ho1 O4 S1 -149.9(5) . .
O7 Ho1 O4 S1 37.5(7) . .
O1 Ho1 O4 S1 134.5(5) 1_455 .
O2 Ho1 O4 S1 66.6(4) 1_455 .
Te1 Ho1 O4 S1 100.7(4) 1_455 .
Ho2 Ho1 O4 S1 172.4(4) 1_455 .
Te1 Ho1 O4 S1 -131.8(5) . .
Ho1 Ho1 O4 S1 29.2(4) 3_456 .
O1 Te1 O3 Ho1 142.0(3) . .
O2 Te1 O3 Ho1 51.8(3) . .
Ho1 Te1 O3 Ho1 96.9(2) 1_655 .
O1 Te1 O3 Ho2 -88.8(3) . 1_455
O2 Te1 O3 Ho2 -178.9(3) . 1_455
Ho1 Te1 O3 Ho2 -133.9(3) 1_655 1_455
Ho1 Te1 O3 Ho2 129.2(5) . 1_455
O2 Ho1 O3 Te1 -21.9(4) 3_556 .
O6 Ho1 O3 Te1 -92.6(3) . .
O9 Ho1 O3 Te1 -174.8(4) . .
O7 Ho1 O3 Te1 -156.0(3) . .
O1 Ho1 O3 Te1 111.7(3) 1_455 .
O2 Ho1 O3 Te1 80.2(3) 1_455 .
O4 Ho1 O3 Te1 30.8(2) . .
Te1 Ho1 O3 Te1 96.9(2) 1_455 .
Ho2 Ho1 O3 Te1 143.4(4) 1_455 .
Ho1 Ho1 O3 Te1 29.4(4) 3_456 .
O2 Ho1 O3 Ho2 -165.26(17) 3_556 1_455
O6 Ho1 O3 Ho2 124.0(2) . 1_455
O9 Ho1 O3 Ho2 41.8(3) . 1_455
O7 Ho1 O3 Ho2 60.6(3) . 1_455
O1 Ho1 O3 Ho2 -31.70(17) 1_455 1_455
O2 Ho1 O3 Ho2 -63.2(3) 1_455 1_455
O4 Ho1 O3 Ho2 -112.6(2) . 1_455
Te1 Ho1 O3 Ho2 -46.44(15) 1_455 1_455
Te1 Ho1 O3 Ho2 -143.4(4) . 1_455
Ho1 Ho1 O3 Ho2 -113.93(16) 3_456 1_455
O6 S1 O5 Ho2 -11.1(7) 3_556 3_657
O7 S1 O5 Ho2 110.6(7) 3_456 3_657
O4 S1 O5 Ho2 -130.1(6) . 3_657
O2 Ho1 O6 S1 -45.4(6) 3_556 3_556
O9 Ho1 O6 S1 156.9(7) . 3_556
O3 Ho1 O6 S1 85.7(6) . 3_556
O7 Ho1 O6 S1 -127.6(6) . 3_556
O1 Ho1 O6 S1 127.9(6) 1_455 3_556
O2 Ho1 O6 S1 -84.2(7) 1_455 3_556
O4 Ho1 O6 S1 22.9(7) . 3_556
Te1 Ho1 O6 S1 -166.3(3) 1_455 3_556
Ho2 Ho1 O6 S1 120.3(6) 1_455 3_556
Te1 Ho1 O6 S1 58.5(6) . 3_556
Ho1 Ho1 O6 S1 -59.4(7) 3_456 3_556
O2 Ho1 O7 S1 54.1(5) 3_556 3_456
O6 Ho1 O7 S1 135.7(5) . 3_456
O9 Ho1 O7 S1 -142.4(6) . 3_456
O3 Ho1 O7 S1 -160.8(4) . 3_456
O1 Ho1 O7 S1 -80.2(5) 1_455 3_456
O2 Ho1 O7 S1 -21.6(5) 1_455 3_456
O4 Ho1 O7 S1 7.6(8) . 3_456
Te1 Ho1 O7 S1 -50.5(5) 1_455 3_456
Ho2 Ho1 O7 S1 -121.8(5) 1_455 3_456
Te1 Ho1 O7 S1 158.0(2) . 3_456
Ho1 Ho1 O7 S1 15.8(5) 3_456 3_456
O2 Ho1 O9 Ho1 -35(3) 3_556 4_565
O6 Ho1 O9 Ho1 14(2) . 4_565
O3 Ho1 O9 Ho1 98(2) . 4_565
O7 Ho1 O9 Ho1 -70(2) . 4_565
O1 Ho1 O9 Ho1 176(2) 1_455 4_565
O2 Ho1 O9 Ho1 -135(2) 1_455 4_565
O4 Ho1 O9 Ho1 132.5(19) . 4_565
Te1 Ho1 O9 Ho1 -160(2) 1_455 4_565
Ho2 Ho1 O9 Ho1 138(2) 1_455 4_565
Te1 Ho1 O9 Ho1 96(2) . 4_565
Ho1 Ho1 O9 Ho1 -106(2) 3_456 4_565
O2 Ho1 O9 Ho2 -173.1(3) 3_556 1_455
O6 Ho1 O9 Ho2 -124.1(3) . 1_455
O3 Ho1 O9 Ho2 -39.4(2) . 1_455
O7 Ho1 O9 Ho2 152.3(4) . 1_455
O1 Ho1 O9 Ho2 38.3(2) 1_455 1_455
O2 Ho1 O9 Ho2 87.3(3) 1_455 1_455
O4 Ho1 O9 Ho2 -5.3(5) . 1_455
Te1 Ho1 O9 Ho2 61.7(3) 1_455 1_455
Te1 Ho1 O9 Ho2 -41.8(3) . 1_455
Ho1 Ho1 O9 Ho2 116.5(3) 3_456 1_455
